data_1534632
loop_
_publ_author_name
'Schmidt, T.'
'Altmeyer, R.O.'
'Jeitschko, W.'

_publ_section_title
;
 The lanthanoid polyantimonides with the ideal compositions Pr5 Sb12 and
 Nd5 Sb12 crystallizing with a new structure type and Ho2 Sb5 with (Dy2
 Sb5)-type structure
;
_journal_name_full 'Journal of Solid State Chemistry'
_journal_page_first 259
_journal_page_last 272
_journal_volume 173
_journal_year 2003
_chemical_formula_sum 'Pr8.303 Sb20.03'
_space_group_IT_number 8
_symmetry_space_group_name_Hall 'C -2y'
_symmetry_space_group_name_H-M 'C 1 m 1'
_cell_angle_alpha 90
_cell_angle_beta 95.52
_cell_angle_gamma 90
_cell_formula_units_Z 2
_cell_length_a 28.591
_cell_length_b 4.263
_cell_length_c 13.561
_cell_volume 1645.196
_citation_journal_id_ASTM JSSCBI
_cod_data_source_file Schmidt_JSSCBI_2003_763.cif
_cod_data_source_block Pr8.303Sb20.03
_cod_database_code 1534632

loop_
_symmetry_equiv_pos_as_xyz
x,y,z
x,-y,z
x+1/2,y+1/2,z
x+1/2,-y+1/2,z

loop_
_atom_site_label
_atom_site_type_symbol
_atom_site_fract_x
_atom_site_fract_y
_atom_site_fract_z
_atom_site_occupancy
_atom_site_U_iso_or_equiv
Pr2 Pr+3 0.2163 0 0.1792 1 0.0
Sb4 Sb-1 0.09216 0 0.2068 1 0.0
Sb2 Sb-1 0.01061 0 0.76321 1 0.0
Pr4 Pr+3 0.42792 0 0.68971 1 0.0
Sb18 Sb-1 0.79502 0 0.26871 1 0.0
Pr8 Pr+3 0.74246 0 0.79093 1 0.0
Sb14 Sb-1 0.534 0 0.60119 1 0.0
Sb3 Sb-1 0.05569 0 0.44908 1 0.0
Pr7 Pr+3 0.6407 0 0.54022 1 0.0
Sb9 Sb-1 0.31057 0 0.68431 1 0.0
Sb15 Sb-1 0.65402 0 0.30204 1 0.0
Sb7 Sb-1 0.20882 0 0.42669 1 0.0
Pr1 Pr+3 0 0 0 0.303 0.0
Pr9 Pr+3 0.84633 0 0.05033 1 0.0
Sb5 Sb-1 0.1176 0 0.00768 1 0.0
Pr3 Pr+3 0.32505 0 0.4468 1 0.0
Sb19 Sb-1 0.86337 0 0.81021 1 0.0
Pr6 Pr+3 0.59555 0 0.82192 1 0.0
Sb20 Sb-1 0.90636 0 0.5122 1 0.0
Sb21 Sb-1 0.94269 0 0.20372 1 0.0
Sb17 Sb-1 0.75792 0 0.55446 1 0.0
Sb12 Sb-1 0.51013 0 0.9744 0.328 0.0
Sb1 Sb-1 0.00966 0.2457 0.9648 0.35 0.0
Sb16 Sb-1 0.69153 0 0.99587 1 0.0
Sb13 Sb-1 0.51578 0 0.19107 1 0.0
Sb6 Sb-1 0.16022 0 0.71996 1 0.0
Sb10 Sb-1 0.36793 0 0.23397 1 0.0
Sb11 Sb-1 0.41275 0 0.94348 1 0.0
Sb8 Sb-1 0.26879 0 0.96914 1 0.0
Pr5 Pr+3 0.46564 0 0.39712 1 0.0
